data_4113125
loop_
_publ_author_name
'Thomas M. Klap\"otke'
'Burkhard Krumm'
'Kurt Polborn'
'Ingo Schwab'

_publ_section_title
;
 Organotellurium(VI) Azides and Halides
;
_journal_name_full 'Journal of the American Chemical Society'
_journal_page_first 14166
_journal_page_last 14175
_journal_paper_doi 10.1021/ja046637q
_journal_volume 126
_journal_year 2004
_chemical_formula_sum 'C12 H10 F4 Te'
_chemical_formula_weight 357.80
_chemical_name_systematic
; 
 ? 
;
_space_group_IT_number 2
_symmetry_cell_setting triclinic
_symmetry_space_group_name_Hall '-P 1'
_symmetry_space_group_name_H-M 'P -1'
_atom_sites_solution_hydrogens geom
_atom_sites_solution_primary direct
_atom_sites_solution_secondary difmap
_audit_creation_method SHELXL
_cell_angle_alpha 60.502(13)
_cell_angle_beta 66.843(12)
_cell_angle_gamma 69.290(11)
_cell_formula_units_Z 1
_cell_length_a 6.6539(9)
_cell_length_b 7.2989(10)
_cell_length_c 7.8195(11)
_cell_measurement_reflns_used 25
_cell_measurement_temperature 295(2)
_cell_measurement_theta_max 18
_cell_measurement_theta_min 9
_cell_volume 297.77(8)
_computing_cell_refinement CAD4(Nonius,_1977)
_computing_data_collection CAD4(Nonius,_1977)
_computing_data_reduction process_MOLEN(Fair,_1990)
_computing_molecular_graphics ZORTEP(Zsolnai,Huttner,_1994)
_computing_publication_material 'SHELXL-93 (Sheldrick, 1993)'
_computing_structure_refinement 'SHELXL-93 (Sheldrick, 1993)'
_computing_structure_solution 'SHELXS-86 (Sheldrick, 1990)'
_diffrn_ambient_temperature 295(2)
_diffrn_measurement_device Nonius_MACH3
_diffrn_measurement_method \o-2\T-scan
_diffrn_radiation_monochromator graphite
_diffrn_radiation_source 'fine-focus sealed tube'
_diffrn_radiation_type MoK\a
_diffrn_radiation_wavelength 0.71073
_diffrn_reflns_av_R_equivalents 0.0109
_diffrn_reflns_av_sigmaI/netI 0.0100
_diffrn_reflns_limit_h_max 7
_diffrn_reflns_limit_h_min -7
_diffrn_reflns_limit_k_max 0
_diffrn_reflns_limit_k_min -8
_diffrn_reflns_limit_l_max 7
_diffrn_reflns_limit_l_min -8
_diffrn_reflns_number 1016
_diffrn_reflns_theta_max 23.97
_diffrn_reflns_theta_min 3.11
_diffrn_standards_decay_% -3.7
_diffrn_standards_interval_time 7200
_diffrn_standards_number 3
_exptl_absorpt_coefficient_mu 2.522
_exptl_absorpt_correction_T_max 0.9980
_exptl_absorpt_correction_T_min 0.7088
_exptl_absorpt_correction_type psi-scans
_exptl_crystal_colour colourless
_exptl_crystal_density_diffrn 1.995
_exptl_crystal_description plate
_exptl_crystal_F_000 170
_exptl_crystal_size_max 0.57
_exptl_crystal_size_mid 0.43
_exptl_crystal_size_min 0.13
_refine_diff_density_max 0.934
_refine_diff_density_min -0.754
_refine_diff_density_rms 0.103
_refine_ls_extinction_method none
_refine_ls_goodness_of_fit_all 1.168
_refine_ls_goodness_of_fit_obs 1.168
_refine_ls_hydrogen_treatment riding
_refine_ls_matrix_type full
_refine_ls_number_parameters 79
_refine_ls_number_reflns 933
_refine_ls_number_restraints 0
_refine_ls_restrained_S_all 1.168
_refine_ls_restrained_S_obs 1.168
_refine_ls_R_factor_all 0.0220
_refine_ls_R_factor_obs 0.0220
_refine_ls_shift/esd_max 0.000
_refine_ls_shift/esd_mean 0.000
_refine_ls_structure_factor_coef Fsqd
_refine_ls_weighting_details 'w=1/[\s^2^(Fo^2^)+(0.0421P)^2^+0.0487P] where P=(Fo^2^+2Fc^2^)/3'
_refine_ls_weighting_scheme calc
_refine_ls_wR_factor_all 0.0540
_refine_ls_wR_factor_obs 0.0540
_reflns_number_observed 932
_reflns_number_total 933
_reflns_observed_criterion >2sigma(I)
_cod_data_source_file ja046637qsi20040608_112710.cif
_cod_data_source_block schwab7
_cod_depositor_comments
;
The following automatic conversions were performed:

'_refine_ls_weighting_scheme' value 'calc
w=1/[\s^2^(Fo^2^)+(0.0421P)^2^+0.0487P] where P=(Fo^2^+2Fc^2^)/3' was
changed to 'calc'. New tag '_refine_ls_weighting_details' was
created. The value of the new tag was set to
'w=1/[\s^2^(Fo^2^)+(0.0421P)^2^+0.0487P] where P=(Fo^2^+2Fc^2^)/3'.

Automatic conversion script
Id: cif_fix_values 3143 2015-03-26 13:38:13Z robertas 
;
_cod_original_cell_volume 297.77(7)
_cod_database_code 4113125

loop_
_symmetry_equiv_pos_as_xyz
'x, y, z'
'-x, -y, -z'

loop_
_atom_site_aniso_label
_atom_site_aniso_U_11
_atom_site_aniso_U_22
_atom_site_aniso_U_33
_atom_site_aniso_U_23
_atom_site_aniso_U_13
_atom_site_aniso_U_12
Te1 0.0336(2) 0.0378(2) 0.0453(2) -0.01813(13) -0.00909(12) -0.01050(12)
F1 0.0526(12) 0.078(2) 0.0645(13) -0.0387(12) -0.0260(10) 0.0002(11)
F2 0.0544(12) 0.0474(11) 0.0753(14) -0.0279(10) 0.0037(11) -0.0244(10)
C1 0.039(2) 0.041(2) 0.044(2) -0.0152(13) -0.0122(13) -0.0078(13)
C2 0.053(2) 0.049(2) 0.058(2) -0.025(2) -0.008(2) -0.016(2)
C3 0.070(3) 0.051(2) 0.062(2) -0.031(2) -0.007(2) -0.010(2)
C4 0.057(2) 0.057(2) 0.053(2) -0.023(2) -0.010(2) 0.004(2)
C5 0.035(2) 0.071(3) 0.056(2) -0.021(2) -0.009(2) -0.007(2)
C6 0.041(2) 0.055(2) 0.056(2) -0.024(2) -0.014(2) -0.009(2)

loop_
_atom_site_label
_atom_site_type_symbol
_atom_site_fract_x
_atom_site_fract_y
_atom_site_fract_z
_atom_site_U_iso_or_equiv
_atom_site_thermal_displace_type
_atom_site_occupancy
_atom_site_calc_flag
_atom_site_refinement_flags
Te1 Te 1.0000 0.0000 0.0000 0.03786(14) Uani 1 d S
F1 F 1.1330(4) -0.0916(4) 0.2116(4) 0.0614(6) Uani 1 d .
F2 F 1.1186(4) 0.2533(4) -0.1414(4) 0.0608(6) Uani 1 d .
C1 C 0.7125(6) 0.1565(5) 0.1507(5) 0.0425(7) Uani 1 d .
C2 C 0.7294(7) 0.3191(6) 0.1839(6) 0.0527(8) Uani 1 d .
H2 H 0.8656(7) 0.3584(6) 0.1404(6) 0.063 Uiso 1 calc R
C3 C 0.5397(8) 0.4206(7) 0.2826(6) 0.0620(10) Uani 1 d .
H3 H 0.5469(8) 0.5309(7) 0.3062(6) 0.074 Uiso 1 calc R
C4 C 0.3382(7) 0.3616(7) 0.3474(6) 0.0621(10) Uani 1 d .
H4 H 0.2106(7) 0.4319(7) 0.4144(6) 0.074 Uiso 1 calc R
C5 C 0.3256(6) 0.1981(7) 0.3129(6) 0.0586(10) Uani 1 d .
H5 H 0.1895(6) 0.1581(7) 0.3577(6) 0.070 Uiso 1 calc R
C6 C 0.5126(6) 0.0946(6) 0.2131(6) 0.0498(8) Uani 1 d .
H6 H 0.5051(6) -0.0145(6) 0.1880(6) 0.060 Uiso 1 calc R

loop_
_atom_type_symbol
_atom_type_description
_atom_type_scat_dispersion_real
_atom_type_scat_dispersion_imag
_atom_type_scat_source
C C 0.0033 0.0016 'International Tables Vol C Tables 4.2.6.8 and 6.1.1.4'
H H 0.0000 0.0000 'International Tables Vol C Tables 4.2.6.8 and 6.1.1.4'
Te Te -0.5308 1.6751 'International Tables Vol C Tables 4.2.6.8 and 6.1.1.4'
F F 0.0171 0.0103 'International Tables Vol C Tables 4.2.6.8 and 6.1.1.4'

loop_
_geom_angle_atom_site_label_1
_geom_angle_atom_site_label_2
_geom_angle_atom_site_label_3
_geom_angle
_geom_angle_site_symmetry_1
_geom_angle_site_symmetry_3
F2 Te1 F2 180.0 2_755 .
F2 Te1 F1 89.61(11) 2_755 2_755
F2 Te1 F1 90.39(11) . 2_755
F2 Te1 F1 90.39(11) 2_755 .
F2 Te1 F1 89.61(11) . .
F1 Te1 F1 180.0 2_755 .
F2 Te1 C1 89.78(12) 2_755 2_755
F2 Te1 C1 90.22(12) . 2_755
F1 Te1 C1 89.85(11) 2_755 2_755
F1 Te1 C1 90.15(11) . 2_755
F2 Te1 C1 90.22(12) 2_755 .
F2 Te1 C1 89.78(12) . .
F1 Te1 C1 90.15(11) 2_755 .
F1 Te1 C1 89.85(11) . .
C1 Te1 C1 180.0 2_755 .
C2 C1 C6 122.4(3) . .
C2 C1 Te1 118.6(3) . .
C6 C1 Te1 119.0(3) . .
C3 C2 C1 118.1(4) . .
C2 C3 C4 120.9(4) . .
C5 C4 C3 120.0(4) . .
C4 C5 C6 120.4(4) . .
C5 C6 C1 118.3(4) . .

loop_
_geom_bond_atom_site_label_1
_geom_bond_atom_site_label_2
_geom_bond_distance
_geom_bond_site_symmetry_2
Te1 F2 1.896(2) 2_755
Te1 F2 1.896(2) .
Te1 F1 1.900(2) 2_755
Te1 F1 1.900(2) .
Te1 C1 2.088(3) 2_755
Te1 C1 2.088(3) .
C1 C2 1.381(5) .
C1 C6 1.381(5) .
C2 C3 1.369(6) .
C3 C4 1.378(7) .
C4 C5 1.382(7) .
C5 C6 1.372(6) .

loop_
_geom_torsion_atom_site_label_1
_geom_torsion_atom_site_label_2
_geom_torsion_atom_site_label_3
_geom_torsion_atom_site_label_4
_geom_torsion
_geom_torsion_site_symmetry_1
F2 Te1 C1 C2 151.3(3) 2_755
F2 Te1 C1 C2 -28.7(3) .
F1 Te1 C1 C2 -119.1(3) 2_755
F1 Te1 C1 C2 60.9(3) .
C1 Te1 C1 C2 21.9(1000) 2_755
F2 Te1 C1 C6 -28.9(3) 2_755
F2 Te1 C1 C6 151.1(3) .
F1 Te1 C1 C6 60.7(3) 2_755
F1 Te1 C1 C6 -119.3(3) .
C1 Te1 C1 C6 -158.3(1000) 2_755
C6 C1 C2 C3 0.1(6) .
Te1 C1 C2 C3 179.9(3) .
C1 C2 C3 C4 0.2(6) .
C2 C3 C4 C5 0.0(6) .
C3 C4 C5 C6 -0.4(6) .
C4 C5 C6 C1 0.7(6) .
C2 C1 C6 C5 -0.6(6) .
Te1 C1 C6 C5 179.6(3) .
